data_7217832
loop_
_publ_author_name
'Liu, Jian-Jun'
'Wang, Yao'
'Wu, Shu-Ting'
'Lin, Mei-Jin'
'Huang, Chang-Cang'
'Dai, Wenxin'

_publ_section_title
;
 Discrete Polynuclear Manganese Nanorods: Syntheses, Crystal Structures
 and Magnetic Properties
;
_journal_name_full 'RSC Advances'
_journal_paper_doi 10.1039/C4RA07015A
_journal_year 2014
_chemical_formula_moiety 'C90 H54 Mn5 N18 O18, 2(C4 H12 N)'
_chemical_formula_sum 'C98 H78 Mn5 N20 O18'
_chemical_formula_weight 2098.50
_chemical_name_systematic
; 
 ? 
;
_space_group_IT_number 14
_symmetry_cell_setting monoclinic
_symmetry_space_group_name_Hall '-P 2ybc'
_symmetry_space_group_name_H-M 'P 1 21/c 1'
_atom_sites_solution_hydrogens geom
_atom_sites_solution_primary direct
_atom_sites_solution_secondary difmap
_audit_creation_method SHELXL-97
_cell_angle_alpha 90.00
_cell_angle_beta 94.25(3)
_cell_angle_gamma 90.00
_cell_formula_units_Z 2
_cell_length_a 11.879(2)
_cell_length_b 31.352(6)
_cell_length_c 16.426(3)
_cell_measurement_temperature 123(2)
_cell_volume 6100.7(19)
_computing_cell_refinement 'CrystalClear (Rigaku Inc., 2007)'
_computing_data_collection 'CrystalClear (Rigaku Inc., 2007)'
_computing_data_reduction 'CrystalClear (Rigaku Inc., 2007)'
_computing_molecular_graphics 'DIAMOND (Brandenburg, 2004)'
_computing_publication_material 'SHELXL-97 (Sheldrick, 2008)'
_computing_structure_refinement 'SHELXL-97 (Sheldrick, 2008)'
_computing_structure_solution 'SHELXS-97 (Sheldrick, 2008)'
_diffrn_ambient_temperature 123(2)
_diffrn_measured_fraction_theta_full 0.996
_diffrn_measured_fraction_theta_max 0.996
_diffrn_radiation_monochromator graphite
_diffrn_radiation_source 'fine-focus sealed tube'
_diffrn_radiation_type MoK\a
_diffrn_radiation_wavelength 0.71073
_diffrn_reflns_av_R_equivalents 0.0756
_diffrn_reflns_av_sigmaI/netI 0.0644
_diffrn_reflns_limit_h_max 14
_diffrn_reflns_limit_h_min -14
_diffrn_reflns_limit_k_max 37
_diffrn_reflns_limit_k_min -37
_diffrn_reflns_limit_l_max 17
_diffrn_reflns_limit_l_min -19
_diffrn_reflns_number 42602
_diffrn_reflns_theta_full 25.00
_diffrn_reflns_theta_max 25.00
_diffrn_reflns_theta_min 3.39
_exptl_absorpt_coefficient_mu 0.566
_exptl_absorpt_correction_T_max 1.0000
_exptl_absorpt_correction_T_min 0.7741
_exptl_absorpt_correction_type multi-scan
_exptl_absorpt_process_details 'CrystalClear (Rigaku Inc., 2007)'
_exptl_crystal_colour yellow
_exptl_crystal_density_diffrn 1.142
_exptl_crystal_density_method 'not measured'
_exptl_crystal_description block
_exptl_crystal_F_000 2150
_exptl_crystal_size_max 0.35
_exptl_crystal_size_mid 0.26
_exptl_crystal_size_min 0.24
_platon_squeeze_details
;
SQUEEZE removed about 8.5 disordered DMF molecules per unit cell. 
This value calculated based upon volume/count_electrons analysis.
;
_refine_diff_density_max 0.501
_refine_diff_density_min -0.371
_refine_diff_density_rms 0.084
_refine_ls_extinction_method none
_refine_ls_goodness_of_fit_ref 1.107
_refine_ls_hydrogen_treatment mixed
_refine_ls_matrix_type full
_refine_ls_number_parameters 641
_refine_ls_number_reflns 10702
_refine_ls_number_restraints 0
_refine_ls_restrained_S_all 1.107
_refine_ls_R_factor_all 0.0885
_refine_ls_R_factor_gt 0.0728
_refine_ls_shift/su_max 0.005
_refine_ls_shift/su_mean 0.000
_refine_ls_structure_factor_coef Fsqd
_refine_ls_weighting_details 'calc w=1/[\s^2^(Fo^2^)+(0.0785P)^2^+9.5040P] where P=(Fo^2^+2Fc^2^)/3'
_refine_ls_weighting_scheme calc
_refine_ls_wR_factor_gt 0.1832
_refine_ls_wR_factor_ref 0.1932
_reflns_number_gt 8842
_reflns_number_total 10702
_reflns_threshold_expression >2sigma(I)
_cod_data_source_file c4ra07015a2.cif
_cod_data_source_block 1b
_cod_depositor_comments
;
The following automatic conversions were performed:

'_exptl_absorpt_correction_type' value 'Multi-scan' changed to
'multi-scan' according to
/usr/data/users/saulius/crontab/automatic-downloads/rss-feeds/RSC/lib/dictionaries/cif_core.dic
dictionary named 'cif_core.dic' version 2.4.2 from 2011-04-26.

Automatic conversion script
Id: cif_fix_values 2281 2013-09-26 08:29:07Z andrius 
;
_cod_original_cell_volume 6101(2)
_cod_original_sg_symbol_H-M P21/c
_cod_database_code 7217832

loop_
_symmetry_equiv_pos_as_xyz
'x, y, z'
'-x, y+1/2, -z+1/2'
'-x, -y, -z'
'x, -y-1/2, z-1/2'

loop_
_atom_site_label
_atom_site_type_symbol
_atom_site_fract_x
_atom_site_fract_y
_atom_site_fract_z
_atom_site_U_iso_or_equiv
_atom_site_adp_type
_atom_site_occupancy
_atom_site_symmetry_multiplicity
_atom_site_calc_flag
_atom_site_refinement_flags
Mn1 Mn 0.5000 0.0000 0.5000 0.0277(2) Uani 1 2 d S
Mn2 Mn 0.60600(5) 0.057904(19) 0.62965(4) 0.02531(18) Uani 1 1 d .
Mn3 Mn 0.74987(6) 0.13803(2) 0.79894(4) 0.03141(19) Uani 1 1 d .
O1 O 0.4497(2) 0.06016(9) 0.55187(18) 0.0326(7) Uani 1 1 d .
O2 O 0.4058(3) 0.16731(9) 0.70050(19) 0.0361(7) Uani 1 1 d .
O3 O 0.6661(3) 0.18184(11) 0.8740(2) 0.0499(9) Uani 1 1 d .
O4 O 0.5512(3) -0.00778(9) 0.63051(17) 0.0312(7) Uani 1 1 d .
O5 O 0.7328(3) 0.00203(9) 0.86131(18) 0.0327(7) Uani 1 1 d .
O6 O 0.8501(3) 0.12305(10) 0.9084(2) 0.0445(8) Uani 1 1 d .
O7 O 0.6605(2) 0.03380(9) 0.51482(17) 0.0312(7) Uani 1 1 d .
O8 O 0.8854(3) 0.13679(10) 0.5578(2) 0.0384(8) Uani 1 1 d .
O9 O 0.8641(3) 0.19054(11) 0.7817(2) 0.0480(9) Uani 1 1 d .
N1 N 0.5210(3) 0.11429(11) 0.6794(2) 0.0301(8) Uani 1 1 d .
N2 N 0.5712(3) 0.14009(11) 0.7427(2) 0.0298(8) Uani 1 1 d .
N3 N 0.5006(3) 0.20489(11) 0.8027(2) 0.0383(9) Uani 1 1 d .
N4 N 0.6717(3) 0.03945(11) 0.7542(2) 0.0295(8) Uani 1 1 d .
N5 N 0.7312(3) 0.06700(11) 0.8099(2) 0.0324(8) Uani 1 1 d .
N6 N 0.8256(3) 0.05207(12) 0.9437(2) 0.0374(9) Uani 1 1 d .
N7 N 0.7565(3) 0.09908(11) 0.6134(2) 0.0276(8) Uani 1 1 d .
N8 N 0.8016(3) 0.12856(11) 0.6719(2) 0.0320(8) Uani 1 1 d .
N9 N 0.9475(3) 0.18263(13) 0.6593(3) 0.0404(9) Uani 1 1 d .
N10 N 1.2153(5) 0.1676(2) 0.9514(4) 0.0827(19) Uani 1 1 d .
C1 C 0.3583(4) 0.08364(14) 0.5417(3) 0.0329(10) Uani 1 1 d .
C2 C 0.2742(4) 0.07463(16) 0.4785(3) 0.0390(11) Uani 1 1 d .
H2 H 0.2830 0.0509 0.4436 0.047 Uiso 1 1 calc R
C3 C 0.1789(4) 0.10025(18) 0.4670(3) 0.0469(13) Uani 1 1 d .
H3A H 0.1238 0.0937 0.4239 0.056 Uiso 1 1 calc R
C4 C 0.1618(4) 0.13485(18) 0.5164(3) 0.0474(13) Uani 1 1 d .
H4 H 0.0958 0.1519 0.5077 0.057 Uiso 1 1 calc R
C5 C 0.2425(4) 0.14426(16) 0.5785(3) 0.0431(12) Uani 1 1 d .
H5 H 0.2319 0.1680 0.6131 0.052 Uiso 1 1 calc R
C6 C 0.3401(4) 0.11910(14) 0.5914(3) 0.0321(10) Uani 1 1 d .
C7 C 0.4246(4) 0.13140(13) 0.6567(3) 0.0306(10) Uani 1 1 d .
C8 C 0.4994(4) 0.17139(14) 0.7533(3) 0.0331(10) Uani 1 1 d .
C9 C 0.5854(5) 0.20766(15) 0.8605(3) 0.0411(12) Uani 1 1 d .
C10 C 0.5838(5) 0.24616(15) 0.9154(3) 0.0460(13) Uani 1 1 d .
C11 C 0.6760(6) 0.2538(2) 0.9700(5) 0.080(2) Uani 1 1 d .
H11 H 0.7387 0.2349 0.9729 0.096 Uiso 1 1 calc R
C12 C 0.6758(7) 0.2894(3) 1.0209(6) 0.116(4) Uani 1 1 d .
H12 H 0.7397 0.2952 1.0575 0.139 Uiso 1 1 calc R
C13 C 0.5857(7) 0.3159(2) 1.0187(5) 0.097(3) Uani 1 1 d .
H13 H 0.5866 0.3399 1.0539 0.116 Uiso 1 1 calc R
C14 C 0.4915(7) 0.30810(19) 0.9650(5) 0.076(2) Uani 1 1 d .
H14 H 0.4281 0.3266 0.9642 0.091 Uiso 1 1 calc R
C15 C 0.4902(6) 0.27313(16) 0.9127(4) 0.0569(15) Uani 1 1 d .
H15 H 0.4265 0.2677 0.8757 0.068 Uiso 1 1 calc R
C16 C 0.5666(4) -0.04134(13) 0.6788(3) 0.0282(9) Uani 1 1 d .
C17 C 0.5222(4) -0.08115(15) 0.6543(3) 0.0381(11) Uani 1 1 d .
H17 H 0.4814 -0.0840 0.6026 0.046 Uiso 1 1 calc R
C18 C 0.5377(4) -0.11680(15) 0.7054(3) 0.0422(12) Uani 1 1 d .
H18 H 0.5058 -0.1434 0.6883 0.051 Uiso 1 1 calc R
C19 C 0.5985(4) -0.11390(15) 0.7800(3) 0.0445(12) Uani 1 1 d .
H19 H 0.6100 -0.1384 0.8136 0.053 Uiso 1 1 calc R
C20 C 0.6422(4) -0.07512(15) 0.8052(3) 0.0401(11) Uani 1 1 d .
H20 H 0.6827 -0.0730 0.8571 0.048 Uiso 1 1 calc R
C21 C 0.6285(4) -0.03862(13) 0.7561(3) 0.0292(9) Uani 1 1 d .
C22 C 0.6752(4) 0.00144(13) 0.7863(2) 0.0297(9) Uani 1 1 d .
C23 C 0.7661(4) 0.04369(14) 0.8723(3) 0.0306(9) Uani 1 1 d .
C24 C 0.8618(4) 0.09148(14) 0.9569(3) 0.0336(10) Uani 1 1 d .
C25 C 0.9268(4) 0.09926(15) 1.0364(3) 0.0352(10) Uani 1 1 d .
C26 C 0.9294(4) 0.13956(17) 1.0695(3) 0.0454(12) Uani 1 1 d .
H26 H 0.8903 0.1621 1.0410 0.054 Uiso 1 1 calc R
C27 C 0.9891(5) 0.14783(18) 1.1449(3) 0.0533(14) Uani 1 1 d .
H27 H 0.9877 0.1755 1.1684 0.064 Uiso 1 1 calc R
C28 C 1.0498(5) 0.11558(18) 1.1847(3) 0.0488(13) Uani 1 1 d .
H28 H 1.0927 0.1212 1.2347 0.059 Uiso 1 1 calc R
C29 C 1.0478(4) 0.07493(17) 1.1514(3) 0.0436(12) Uani 1 1 d .
H29 H 1.0895 0.0526 1.1786 0.052 Uiso 1 1 calc R
C30 C 0.9848(4) 0.06669(16) 1.0781(3) 0.0416(11) Uani 1 1 d .
H30 H 0.9815 0.0385 1.0567 0.050 Uiso 1 1 calc R
C31 C 0.7246(4) 0.04727(15) 0.4575(3) 0.0326(10) Uani 1 1 d .
C32 C 0.7250(4) 0.02574(17) 0.3827(3) 0.0419(11) Uani 1 1 d .
H32 H 0.6804 0.0008 0.3737 0.050 Uiso 1 1 calc R
C33 C 0.7888(5) 0.0402(2) 0.3225(3) 0.0558(15) Uani 1 1 d .
H33 H 0.7887 0.0247 0.2728 0.067 Uiso 1 1 calc R
C34 C 0.8541(5) 0.0771(2) 0.3325(4) 0.0671(18) Uani 1 1 d .
H34 H 0.8953 0.0875 0.2892 0.081 Uiso 1 1 calc R
C35 C 0.8576(5) 0.09781(19) 0.4049(3) 0.0509(14) Uani 1 1 d .
H35 H 0.9029 0.1227 0.4126 0.061 Uiso 1 1 calc R
C36 C 0.7951(4) 0.08321(15) 0.4694(3) 0.0350(10) Uani 1 1 d .
C37 C 0.8075(4) 0.10497(14) 0.5484(3) 0.0326(10) Uani 1 1 d .
C38 C 0.8787(4) 0.15062(15) 0.6360(3) 0.0356(10) Uani 1 1 d .
C39 C 0.9356(4) 0.20061(15) 0.7314(3) 0.0408(11) Uani 1 1 d .
C40 C 1.0162(4) 0.23562(15) 0.7555(3) 0.0447(12) Uani 1 1 d .
C41 C 1.1147(4) 0.24203(17) 0.7154(4) 0.0570(15) Uani 1 1 d .
H41 H 1.1288 0.2250 0.6694 0.068 Uiso 1 1 calc R
C42 C 1.1917(5) 0.27295(18) 0.7422(5) 0.0677(19) Uani 1 1 d .
H42 H 1.2604 0.2758 0.7165 0.081 Uiso 1 1 calc R
C43 C 1.1701(5) 0.29968(19) 0.8056(4) 0.0623(17) Uani 1 1 d .
H43 H 1.2224 0.3214 0.8225 0.075 Uiso 1 1 calc R
C44 C 1.0722(6) 0.2947(2) 0.8444(4) 0.0698(19) Uani 1 1 d .
H44 H 1.0567 0.3134 0.8877 0.084 Uiso 1 1 calc R
C45 C 0.9951(5) 0.26241(18) 0.8209(4) 0.0572(15) Uani 1 1 d .
H45 H 0.9289 0.2587 0.8492 0.069 Uiso 1 1 calc R
C46 C 1.2350(6) 0.1370(3) 1.0192(5) 0.111(4) Uani 1 1 d .
H46A H 1.2655 0.1104 0.9985 0.167 Uiso 1 1 calc R
H46B H 1.1635 0.1311 1.0432 0.167 Uiso 1 1 calc R
H46C H 1.2889 0.1492 1.0609 0.167 Uiso 1 1 calc R
C47 C 1.1897(9) 0.2144(4) 0.9850(6) 0.145(5) Uani 1 1 d .
H47A H 1.2466 0.2218 1.0290 0.217 Uiso 1 1 calc R
H47B H 1.1146 0.2148 1.0060 0.217 Uiso 1 1 calc R
H47C H 1.1923 0.2352 0.9406 0.217 Uiso 1 1 calc R
C48 C 1.3174(6) 0.1720(3) 0.9105(5) 0.109(3) Uani 1 1 d .
H48A H 1.3812 0.1762 0.9510 0.163 Uiso 1 1 calc R
H48B H 1.3108 0.1967 0.8737 0.163 Uiso 1 1 calc R
H48C H 1.3297 0.1462 0.8788 0.163 Uiso 1 1 calc R
C49 C 1.1235(7) 0.1497(3) 0.8892(5) 0.116(4) Uani 1 1 d .
H49A H 1.1268 0.1647 0.8370 0.174 Uiso 1 1 calc R
H49B H 1.0490 0.1540 0.9098 0.174 Uiso 1 1 calc R
H49C H 1.1364 0.1192 0.8811 0.174 Uiso 1 1 calc R

loop_
_atom_site_aniso_label
_atom_site_aniso_U_11
_atom_site_aniso_U_22
_atom_site_aniso_U_33
_atom_site_aniso_U_23
_atom_site_aniso_U_13
_atom_site_aniso_U_12
Mn1 0.0298(5) 0.0283(5) 0.0243(5) -0.0008(4) -0.0026(4) -0.0011(4)
Mn2 0.0273(3) 0.0239(3) 0.0244(3) 0.0001(2) -0.0003(3) 0.0019(3)
Mn3 0.0370(4) 0.0255(4) 0.0310(4) -0.0018(3) -0.0018(3) -0.0008(3)
O1 0.0300(16) 0.0326(17) 0.0335(16) -0.0042(13) -0.0089(13) 0.0053(13)
O2 0.0393(18) 0.0307(17) 0.0392(18) -0.0007(14) 0.0084(14) 0.0096(14)
O3 0.056(2) 0.046(2) 0.047(2) -0.0182(17) 0.0028(17) 0.0057(18)
O4 0.0394(17) 0.0275(15) 0.0255(15) 0.0058(12) -0.0052(13) -0.0019(13)
O5 0.0403(18) 0.0277(16) 0.0286(15) 0.0038(12) -0.0079(13) -0.0032(13)
O6 0.056(2) 0.0317(18) 0.0431(19) 0.0004(15) -0.0147(16) -0.0073(16)
O7 0.0338(16) 0.0317(16) 0.0289(16) -0.0017(12) 0.0081(13) -0.0038(13)
O8 0.0341(17) 0.0371(18) 0.0450(19) -0.0054(14) 0.0101(15) -0.0103(14)
O9 0.066(2) 0.0370(19) 0.0413(19) -0.0074(15) 0.0047(18) -0.0183(17)
N1 0.033(2) 0.0285(19) 0.0280(19) -0.0012(15) -0.0011(15) 0.0028(16)
N2 0.035(2) 0.0241(18) 0.0300(19) -0.0034(15) 0.0018(16) 0.0011(16)
N3 0.052(2) 0.0238(19) 0.040(2) -0.0037(16) 0.012(2) 0.0010(17)
N4 0.035(2) 0.0235(18) 0.0292(19) -0.0044(15) -0.0030(16) -0.0007(15)
N5 0.044(2) 0.0256(19) 0.0270(19) -0.0001(15) -0.0028(16) -0.0003(16)
N6 0.046(2) 0.032(2) 0.033(2) 0.0030(16) -0.0073(18) -0.0025(18)
N7 0.0273(18) 0.0279(18) 0.0277(18) 0.0028(14) 0.0028(15) -0.0012(15)
N8 0.032(2) 0.0265(19) 0.037(2) -0.0042(16) 0.0012(17) -0.0026(16)
N9 0.032(2) 0.038(2) 0.051(3) -0.0020(19) 0.0053(19) -0.0029(17)
N10 0.060(3) 0.107(5) 0.081(4) 0.048(4) 0.009(3) 0.005(3)
C1 0.030(2) 0.031(2) 0.038(2) 0.0095(19) 0.0051(19) 0.0025(19)
C2 0.030(2) 0.050(3) 0.036(3) 0.002(2) -0.004(2) 0.002(2)
C3 0.028(2) 0.071(4) 0.040(3) 0.018(3) -0.004(2) 0.005(2)
C4 0.037(3) 0.057(3) 0.048(3) 0.011(3) 0.003(2) 0.018(2)
C5 0.042(3) 0.043(3) 0.045(3) 0.007(2) 0.008(2) 0.013(2)
C6 0.032(2) 0.029(2) 0.035(2) 0.0062(19) 0.0020(19) 0.0106(19)
C7 0.036(2) 0.024(2) 0.034(2) 0.0017(18) 0.013(2) 0.0024(19)
C8 0.042(3) 0.026(2) 0.033(2) 0.0002(18) 0.009(2) -0.006(2)
C9 0.055(3) 0.031(2) 0.040(3) -0.007(2) 0.017(2) -0.008(2)
C10 0.062(3) 0.030(3) 0.049(3) -0.011(2) 0.024(3) -0.013(2)
C11 0.065(4) 0.073(4) 0.104(6) -0.058(4) 0.019(4) -0.020(3)
C12 0.071(5) 0.125(7) 0.156(8) -0.103(7) 0.034(5) -0.047(5)
C13 0.106(6) 0.063(4) 0.129(7) -0.066(5) 0.063(6) -0.043(4)
C14 0.102(5) 0.037(3) 0.097(5) -0.022(3) 0.059(5) -0.005(3)
C15 0.085(4) 0.031(3) 0.059(3) -0.002(2) 0.031(3) 0.000(3)
C16 0.033(2) 0.024(2) 0.028(2) 0.0020(17) 0.0009(18) -0.0001(18)
C17 0.042(3) 0.035(3) 0.036(2) -0.001(2) -0.002(2) -0.005(2)
C18 0.052(3) 0.024(2) 0.049(3) 0.000(2) -0.005(2) -0.005(2)
C19 0.054(3) 0.031(3) 0.046(3) 0.011(2) -0.010(2) -0.004(2)
C20 0.046(3) 0.030(2) 0.043(3) 0.002(2) -0.008(2) -0.006(2)
C21 0.034(2) 0.021(2) 0.032(2) 0.0057(17) 0.0004(19) 0.0019(18)
C22 0.040(2) 0.027(2) 0.022(2) 0.0006(17) -0.0015(18) -0.0031(19)
C23 0.032(2) 0.029(2) 0.030(2) -0.0006(18) -0.0025(19) -0.0025(19)
C24 0.032(2) 0.032(2) 0.036(2) -0.004(2) -0.0004(19) 0.0026(19)
C25 0.030(2) 0.045(3) 0.030(2) -0.004(2) -0.0031(19) -0.004(2)
C26 0.042(3) 0.045(3) 0.048(3) -0.005(2) -0.008(2) 0.005(2)
C27 0.066(4) 0.045(3) 0.047(3) -0.011(2) -0.007(3) 0.002(3)
C28 0.051(3) 0.057(3) 0.037(3) -0.003(2) -0.007(2) -0.006(3)
C29 0.044(3) 0.051(3) 0.035(3) 0.006(2) -0.003(2) -0.006(2)
C30 0.050(3) 0.043(3) 0.030(2) -0.001(2) -0.003(2) -0.002(2)
C31 0.030(2) 0.038(2) 0.031(2) -0.0033(19) 0.0050(19) 0.0034(19)
C32 0.041(3) 0.052(3) 0.033(2) -0.006(2) 0.008(2) -0.004(2)
C33 0.054(3) 0.082(4) 0.033(3) -0.016(3) 0.016(2) -0.010(3)
C34 0.067(4) 0.092(5) 0.047(3) -0.002(3) 0.032(3) -0.016(4)
C35 0.048(3) 0.062(4) 0.045(3) -0.008(3) 0.017(2) -0.012(3)
C36 0.035(2) 0.040(3) 0.031(2) -0.0018(19) 0.007(2) 0.002(2)
C37 0.027(2) 0.032(2) 0.039(2) 0.0024(19) 0.0026(19) -0.0008(19)
C38 0.029(2) 0.035(3) 0.042(3) -0.005(2) -0.001(2) 0.003(2)
C39 0.040(3) 0.029(2) 0.053(3) 0.001(2) -0.001(2) -0.005(2)
C40 0.045(3) 0.031(3) 0.056(3) 0.002(2) -0.007(2) -0.001(2)
C41 0.035(3) 0.038(3) 0.097(5) -0.003(3) -0.004(3) -0.002(2)
C42 0.039(3) 0.038(3) 0.124(6) 0.005(4) -0.011(3) -0.003(2)
C43 0.051(4) 0.043(3) 0.087(5) 0.006(3) -0.030(3) -0.011(3)
C44 0.087(5) 0.052(4) 0.066(4) -0.006(3) -0.025(4) -0.018(3)
C45 0.069(4) 0.048(3) 0.053(3) 0.004(3) -0.009(3) -0.008(3)
C46 0.070(5) 0.143(8) 0.115(7) 0.088(6) -0.033(5) -0.021(5)
C47 0.137(9) 0.170(11) 0.129(9) 0.056(8) 0.022(7) 0.092(8)
C48 0.066(5) 0.173(10) 0.090(6) -0.007(6) 0.027(4) -0.020(5)
C49 0.086(6) 0.174(10) 0.082(6) 0.058(6) -0.031(5) -0.018(6)

loop_
_atom_type_symbol
_atom_type_description
_atom_type_scat_dispersion_real
_atom_type_scat_dispersion_imag
_atom_type_scat_source
C C 0.0033 0.0016 'International Tables Vol C Tables 4.2.6.8 and 6.1.1.4'
H H 0.0000 0.0000 'International Tables Vol C Tables 4.2.6.8 and 6.1.1.4'
N N 0.0061 0.0033 'International Tables Vol C Tables 4.2.6.8 and 6.1.1.4'
O O 0.0106 0.0060 'International Tables Vol C Tables 4.2.6.8 and 6.1.1.4'
Mn Mn 0.3368 0.7283 'International Tables Vol C Tables 4.2.6.8 and 6.1.1.4'

loop_
_geom_angle_atom_site_label_1
_geom_angle_atom_site_label_2
_geom_angle_atom_site_label_3
_geom_angle
_geom_angle_site_symmetry_1
_geom_angle_site_symmetry_3
O1 Mn1 O1 180.000(1) 3_656 .
O1 Mn1 O7 78.33(11) 3_656 3_656
O1 Mn1 O7 101.67(11) . 3_656
O1 Mn1 O7 101.67(11) 3_656 .
O1 Mn1 O7 78.33(11) . .
O7 Mn1 O7 180.00(13) 3_656 .
O1 Mn1 O4 77.17(11) 3_656 3_656
O1 Mn1 O4 102.83(11) . 3_656
O7 Mn1 O4 76.62(11) 3_656 3_656
O7 Mn1 O4 103.38(11) . 3_656
O1 Mn1 O4 102.83(11) 3_656 .
O1 Mn1 O4 77.17(11) . .
O7 Mn1 O4 103.38(11) 3_656 .
O7 Mn1 O4 76.62(11) . .
O4 Mn1 O4 180.0 3_656 .
O1 Mn1 Mn2 46.36(7) 3_656 3_656
O1 Mn1 Mn2 133.64(7) . 3_656
O7 Mn1 Mn2 46.32(8) 3_656 3_656
O7 Mn1 Mn2 133.68(8) . 3_656
O4 Mn1 Mn2 45.92(8) 3_656 3_656
O4 Mn1 Mn2 134.08(8) . 3_656
O1 Mn1 Mn2 133.64(7) 3_656 .
O1 Mn1 Mn2 46.36(7) . .
O7 Mn1 Mn2 133.68(8) 3_656 .
O7 Mn1 Mn2 46.32(8) . .
O4 Mn1 Mn2 134.08(8) 3_656 .
O4 Mn1 Mn2 45.92(8) . .
Mn2 Mn1 Mn2 180.000(18) 3_656 .
O4 Mn2 O7 77.50(11) . .
O4 Mn2 O1 77.89(11) . .
O7 Mn2 O1 78.34(11) . .
O4 Mn2 N4 80.25(12) . .
O7 Mn2 N4 127.16(12) . .
O1 Mn2 N4 141.17(13) . .
O4 Mn2 N1 127.65(13) . .
O7 Mn2 N1 140.19(12) . .
O1 Mn2 N1 78.39(12) . .
N4 Mn2 N1 90.39(13) . .
O4 Mn2 N7 142.65(12) . .
O7 Mn2 N7 78.78(12) . .
O1 Mn2 N7 124.48(12) . .
N4 Mn2 N7 91.76(13) . .
N1 Mn2 N7 88.48(13) . .
O4 Mn2 Mn1 46.97(7) . .
O7 Mn2 Mn1 46.44(8) . .
O1 Mn2 Mn1 46.25(8) . .
N4 Mn2 Mn1 126.76(9) . .
N1 Mn2 Mn1 124.32(9) . .
N7 Mn2 Mn1 124.13(9) . .
O6 Mn3 O3 84.84(14) . .
O6 Mn3 O9 87.80(13) . .
O3 Mn3 O9 84.82(14) . .
O6 Mn3 N8 125.57(14) . .
O3 Mn3 N8 142.53(14) . .
O9 Mn3 N8 76.16(13) . .
O6 Mn3 N5 76.50(13) . .
O3 Mn3 N5 122.51(15) . .
O9 Mn3 N5 146.17(15) . .
N8 Mn3 N5 88.79(13) . .
O6 Mn3 N2 143.31(14) . .
O3 Mn3 N2 75.72(13) . .
O9 Mn3 N2 120.34(14) . .
N8 Mn3 N2 86.40(13) . .
N5 Mn3 N2 88.05(13) . .
C1 O1 Mn1 133.4(3) . .
C1 O1 Mn2 139.0(3) . .
Mn1 O1 Mn2 87.39(10) . .
C7 O2 C8 104.8(3) . .
C9 O3 Mn3 133.7(3) . .
C16 O4 Mn2 137.2(3) . .
C16 O4 Mn1 133.6(3) . .
Mn2 O4 Mn1 87.11(10) . .
C22 O5 C23 104.6(3) . .
C24 O6 Mn3 136.7(3) . .
C31 O7 Mn2 136.9(3) . .
C31 O7 Mn1 128.4(3) . .
Mn2 O7 Mn1 87.23(10) . .
C37 O8 C38 104.6(3) . .
C39 O9 Mn3 137.0(3) . .
C7 N1 N2 106.9(3) . .
C7 N1 Mn2 129.8(3) . .
N2 N1 Mn2 123.2(3) . .
C8 N2 N1 106.3(3) . .
C8 N2 Mn3 124.5(3) . .
N1 N2 Mn3 128.2(3) . .
C8 N3 C9 117.4(4) . .
C22 N4 N5 107.4(3) . .
C22 N4 Mn2 127.7(3) . .
N5 N4 Mn2 124.5(3) . .
C23 N5 N4 106.4(3) . .
C23 N5 Mn3 126.3(3) . .
N4 N5 Mn3 127.1(3) . .
C24 N6 C23 117.9(4) . .
C37 N7 N8 107.1(3) . .
C37 N7 Mn2 127.9(3) . .
N8 N7 Mn2 124.3(2) . .
C38 N8 N7 106.2(3) . .
C38 N8 Mn3 126.5(3) . .
N7 N8 Mn3 127.2(3) . .
C39 N9 C38 118.2(4) . .
C48 N10 C46 108.9(6) . .
C48 N10 C49 107.7(7) . .
C46 N10 C49 109.3(6) . .
C48 N10 C47 105.1(7) . .
C46 N10 C47 111.0(7) . .
C49 N10 C47 114.6(7) . .
O1 C1 C6 122.1(4) . .
O1 C1 C2 120.9(4) . .
C6 C1 C2 117.0(4) . .
C3 C2 C1 120.5(5) . .
C4 C3 C2 121.9(5) . .
C3 C4 C5 118.6(5) . .
C4 C5 C6 120.7(5) . .
C1 C6 C5 121.2(4) . .
C1 C6 C7 120.5(4) . .
C5 C6 C7 118.3(4) . .
N1 C7 O2 111.5(4) . .
N1 C7 C6 130.2(4) . .
O2 C7 C6 118.3(4) . .
N2 C8 N3 133.7(4) . .
N2 C8 O2 110.5(4) . .
N3 C8 O2 115.8(4) . .
O3 C9 N3 127.3(4) . .
O3 C9 C10 116.9(5) . .
N3 C9 C10 115.8(5) . .
C11 C10 C15 120.4(5) . .
C11 C10 C9 118.8(5) . .
C15 C10 C9 120.8(5) . .
C10 C11 C12 119.4(7) . .
C13 C12 C11 120.7(8) . .
C12 C13 C14 120.4(6) . .
C15 C14 C13 120.0(7) . .
C14 C15 C10 119.0(7) . .
O4 C16 C17 120.2(4) . .
O4 C16 C21 121.8(4) . .
C17 C16 C21 117.9(4) . .
C18 C17 C16 120.5(4) . .
C19 C18 C17 121.1(4) . .
C20 C19 C18 119.1(4) . .
C19 C20 C21 121.6(4) . .
C20 C21 C16 119.6(4) . .
C20 C21 C22 119.1(4) . .
C16 C21 C22 121.2(4) . .
N4 C22 O5 110.6(4) . .
N4 C22 C21 131.0(4) . .
O5 C22 C21 118.4(4) . .
N5 C23 N6 133.7(4) . .
N5 C23 O5 111.0(4) . .
N6 C23 O5 115.3(4) . .
O6 C24 N6 127.3(4) . .
O6 C24 C25 116.6(4) . .
N6 C24 C25 116.1(4) . .
C26 C25 C30 119.1(4) . .
C26 C25 C24 119.5(4) . .
C30 C25 C24 121.4(4) . .
C25 C26 C27 120.9(5) . .
C28 C27 C26 119.6(5) . .
C27 C28 C29 119.6(5) . .
C28 C29 C30 120.3(5) . .
C25 C30 C29 120.4(5) . .
O7 C31 C32 120.6(4) . .
O7 C31 C36 121.7(4) . .
C32 C31 C36 117.7(4) . .
C33 C32 C31 120.8(5) . .
C32 C33 C34 121.5(5) . .
C35 C34 C33 118.8(5) . .
C34 C35 C36 121.3(5) . .
C31 C36 C35 119.7(4) . .
C31 C36 C37 121.0(4) . .
C35 C36 C37 119.3(4) . .
N7 C37 O8 111.8(4) . .
N7 C37 C36 130.6(4) . .
O8 C37 C36 117.7(4) . .
N8 C38 N9 134.1(4) . .
N8 C38 O8 110.2(4) . .
N9 C38 O8 115.6(4) . .
O9 C39 N9 126.6(4) . .
O9 C39 C40 117.3(5) . .
N9 C39 C40 116.1(5) . .
C41 C40 C45 118.6(5) . .
C41 C40 C39 121.6(5) . .
C45 C40 C39 119.8(5) . .
C42 C41 C40 120.5(6) . .
C43 C42 C41 120.8(6) . .
C44 C43 C42 119.5(6) . .
C43 C44 C45 120.8(6) . .
C44 C45 C40 119.7(6) . .

loop_
_geom_bond_atom_site_label_1
_geom_bond_atom_site_label_2
_geom_bond_distance
_geom_bond_site_symmetry_2
Mn1 O1 2.172(3) 3_656
Mn1 O1 2.172(3) .
Mn1 O7 2.179(3) 3_656
Mn1 O7 2.179(3) .
Mn1 O4 2.198(3) 3_656
Mn1 O4 2.198(3) .
Mn1 Mn2 3.0033(8) 3_656
Mn1 Mn2 3.0033(9) .
Mn2 O4 2.160(3) .
Mn2 O7 2.175(3) .
Mn2 O1 2.176(3) .
Mn2 N4 2.212(4) .
Mn2 N1 2.221(4) .
Mn2 N7 2.237(3) .
Mn3 O6 2.134(3) .
Mn3 O3 2.139(3) .
Mn3 O9 2.165(3) .
Mn3 N8 2.238(4) .
Mn3 N5 2.246(4) .
Mn3 N2 2.252(4) .
O1 C1 1.312(5) .
O2 C7 1.363(5) .
O2 C8 1.365(6) .
O3 C9 1.261(6) .
O4 C16 1.323(5) .
O5 C22 1.364(5) .
O5 C23 1.373(5) .
O6 C24 1.272(5) .
O7 C31 1.323(5) .
O8 C37 1.362(5) .
O8 C38 1.364(5) .
O9 C39 1.268(6) .
N1 C7 1.294(6) .
N1 N2 1.414(5) .
N2 C8 1.321(6) .
N3 C8 1.326(6) .
N3 C9 1.336(7) .
N4 C22 1.303(5) .
N4 N5 1.410(5) .
N5 C23 1.301(5) .
N6 C24 1.321(6) .
N6 C23 1.350(6) .
N7 C37 1.280(6) .
N7 N8 1.410(5) .
N8 C38 1.321(6) .
N9 C39 1.329(6) .
N9 C38 1.332(6) .
N10 C48 1.437(9) .
N10 C46 1.475(8) .
N10 C49 1.543(10) .
N10 C47 1.606(12) .
C1 C6 1.405(6) .
C1 C2 1.415(6) .
C2 C3 1.390(7) .
C3 C4 1.378(8) .
C4 C5 1.380(7) .
C5 C6 1.406(6) .
C6 C7 1.465(6) .
C9 C10 1.507(6) .
C10 C11 1.384(8) .
C10 C15 1.395(8) .
C11 C12 1.395(9) .
C12 C13 1.353(12) .
C13 C14 1.394(11) .
C14 C15 1.393(8) .
C16 C17 1.402(6) .
C16 C21 1.422(6) .
C17 C18 1.401(6) .
C18 C19 1.380(7) .
C19 C20 1.374(7) .
C20 C21 1.402(6) .
C21 C22 1.446(6) .
C24 C25 1.487(6) .
C25 C26 1.375(7) .
C25 C30 1.384(7) .
C26 C27 1.406(7) .
C27 C28 1.378(8) .
C28 C29 1.387(7) .
C29 C30 1.393(7) .
C31 C32 1.402(6) .
C31 C36 1.409(6) .
C32 C33 1.366(7) .
C33 C34 1.396(8) .
C34 C35 1.354(8) .
C35 C36 1.413(7) .
C36 C37 1.464(6) .
C39 C40 1.491(7) .
C40 C41 1.399(8) .
C40 C45 1.400(8) .
C41 C42 1.382(8) .
C42 C43 1.376(9) .
C43 C44 1.376(9) .
C44 C45 1.399(8) .

loop_
_platon_squeeze_void_nr
_platon_squeeze_void_average_x
_platon_squeeze_void_average_y
_platon_squeeze_void_average_z
_platon_squeeze_void_volume
_platon_squeeze_void_count_electrons
_platon_squeeze_void_content
1 -0.338 0.000 0.162 1047 170 ' '
2 -0.487 0.500 0.513 1047 171 ' '
